data_1545050
loop_
_publ_author_name
'Wang, Yuping'
'Sun, Junling'
'Liu, Zhichang'
'Nassar, Majed S.'
'Botros, Youssry Y.'
'Stoddart, J. Fraser'

_publ_section_title
;
 Radically promoted formation of a molecular lasso
;
_journal_issue 4
_journal_name_full 'Chem. Sci.'
_journal_page_first 2562
_journal_paper_doi 10.1039/C6SC05035B
_journal_volume 8
_journal_year 2017
_chemical_formula_moiety 'C43 H33 N5 O4, 4(F6 P), 3(C2 H3 N)'
_chemical_formula_sum 'C49 H42 F24 N8 O4 P4'
_chemical_formula_weight 1386.78
_chemical_name_systematic
;
 ?
;
_space_group_crystal_system monoclinic
_space_group_IT_number 14
_space_group_name_Hall '-P 2yn'
_space_group_name_H-M_alt 'P 1 21/n 1'
_symmetry_space_group_name_Hall '-P 2yn'
_symmetry_space_group_name_H-M 'P 1 21/n 1'
_atom_sites_solution_hydrogens geom
_atom_sites_solution_primary direct
_audit_creation_date 2015-07-23
_audit_creation_method
;
Olex2 1.2
(compiled 2015.01.26 svn.r3150 for OlexSys, GUI svn.r4998)
;
_audit_update_record
;
2016-11-13 deposited with the CCDC.
2017-01-16 downloaded from the CCDC.
;
_cell_angle_alpha 90
_cell_angle_beta 110.763(5)
_cell_angle_gamma 90
_cell_formula_units_Z 4
_cell_length_a 10.6431(11)
_cell_length_b 41.576(4)
_cell_length_c 13.8546(15)
_cell_measurement_reflns_used 9994
_cell_measurement_temperature 100(2)
_cell_measurement_theta_max 23.032
_cell_measurement_theta_min 2.269
_cell_volume 5732.5(10)
_computing_cell_refinement 'SAINT V8.34A (Bruker, 2013)'
_computing_data_collection 'APEX2 V2014.11-0 (Bruker, 2014)'
_computing_data_reduction 'Bruker SAINT'
_computing_molecular_graphics 'Olex2 (Dolomanov et al., 2009)'
_computing_publication_material 'Olex2 (Dolomanov et al., 2009)'
_computing_structure_refinement 'ShelXL (Sheldrick, 2008)'
_computing_structure_solution 'ShelXT (Sheldrick, 2015)'
_diffrn_ambient_temperature 100.02
_diffrn_detector_area_resol_mean 8
_diffrn_measured_fraction_theta_full 1.000
_diffrn_measured_fraction_theta_max 0.999
_diffrn_measurement_device_type 'Bruker Kappa APEX CCD area detector'
_diffrn_measurement_method '\w and \f scans'
_diffrn_radiation_monochromator 'QuazarTM optics'
_diffrn_radiation_type MoK\a
_diffrn_radiation_wavelength 0.71073
_diffrn_reflns_av_R_equivalents 0.0614
_diffrn_reflns_av_unetI/netI 0.0539
_diffrn_reflns_Laue_measured_fraction_full 1.000
_diffrn_reflns_Laue_measured_fraction_max 0.999
_diffrn_reflns_limit_h_max 14
_diffrn_reflns_limit_h_min -12
_diffrn_reflns_limit_k_max 58
_diffrn_reflns_limit_k_min -58
_diffrn_reflns_limit_l_max 19
_diffrn_reflns_limit_l_min -19
_diffrn_reflns_number 101667
_diffrn_reflns_point_group_measured_fraction_full 1.000
_diffrn_reflns_point_group_measured_fraction_max 0.999
_diffrn_reflns_theta_full 25.242
_diffrn_reflns_theta_max 30.002
_diffrn_reflns_theta_min 0.980
_diffrn_source microsource
_exptl_absorpt_coefficient_mu 0.262
_exptl_absorpt_correction_T_max 0.7460
_exptl_absorpt_correction_T_min 0.6795
_exptl_absorpt_correction_type multi-scan
_exptl_absorpt_process_details
;
SADABS-2014/5 (Bruker,2014/5) was used for absorption correction.
wR2(int) was 0.1267 before and 0.0606 after correction.
The Ratio of minimum to maximum transmission is 0.9109.
The \l/2 correction factor is 0.00150.
;
_exptl_crystal_colour colourless
_exptl_crystal_colour_primary colourless
_exptl_crystal_density_diffrn 1.607
_exptl_crystal_description plate
_exptl_crystal_F_000 2800
_exptl_crystal_size_max 0.312
_exptl_crystal_size_mid 0.247
_exptl_crystal_size_min 0.044
_refine_diff_density_max 1.542
_refine_diff_density_min -0.825
_refine_diff_density_rms 0.100
_refine_ls_extinction_method none
_refine_ls_goodness_of_fit_ref 1.023
_refine_ls_hydrogen_treatment constr
_refine_ls_matrix_type full
_refine_ls_number_parameters 1053
_refine_ls_number_reflns 16706
_refine_ls_number_restraints 411
_refine_ls_restrained_S_all 1.046
_refine_ls_R_factor_all 0.1417
_refine_ls_R_factor_gt 0.0945
_refine_ls_shift/su_max 0.001
_refine_ls_shift/su_mean 0.000
_refine_ls_structure_factor_coef Fsqd
_refine_ls_weighting_details 'w=1/[\s^2^(Fo^2^)+(0.1551P)^2^+10.1745P] where P=(Fo^2^+2Fc^2^)/3'
_refine_ls_weighting_scheme calc
_refine_ls_wR_factor_gt 0.2626
_refine_ls_wR_factor_ref 0.3014
_reflns_Friedel_coverage 0.000
_reflns_number_gt 10288
_reflns_number_total 16706
_reflns_threshold_expression 'I > 2\s(I)'
_cod_data_source_file c6sc05035b2.cif
_cod_data_source_block cx0526
_cod_depositor_comments 'Adding full bibliography for 1545050.cif.'
_cod_original_cell_volume 5732.4(10)
_cod_database_code 1545050
_shelxl_version_number 2013-4
_shelx_space_group_comment
;
The symmetry employed for this shelxl refinement is uniquely defined
by the following loop, which should always be used as a source of
symmetry information in preference to the above space-group names.
They are only intended as comments.
;
_shelx_estimated_absorpt_t_max 0.989
_shelx_estimated_absorpt_t_min 0.923
_olex2_refinement_description
;
1. Fixed Uiso
 At 1.2 times of:
  All C(H) groups, All C(H,H) groups
 At 1.5 times of:
  All C(H,H,H) groups
2. Restrained distances
 F19A-F22A \\sim F21A-F24A \\sim F23A-F20A
 with sigma of 0.001
 P2-F12A \\sim P2-F8A \\sim P2-F11 \\sim P2-F11A \\sim P2-F10 \\sim P2-F7 \\sim
P2-F7A \\sim P2-F9 \\sim P2-
 F9A \\sim P2-F12 \\sim P2-F8 \\sim P2-F10A
 with sigma of 0.01
 F9-F10 \\sim F7-F11 \\sim F12-F8 \\sim F9A-F8A \\sim F10A-F7A \\sim F11A-F12A
\\sim F8A-F10A \\sim F9A-
 F7A \\sim F11A-F12A \\sim F12A-F8A \\sim F7A-F9A \\sim F10A-F11A \\sim F6A-F2A
\\sim F5A-F1A \\sim F3A-F4A
 with sigma of 0.01
3. Rigid bond restraints
 P4A, P4
 with sigma for 1-2 distances of 0.01 and sigma for 1-3 distances of 0.01
 F19A, F20A, F21A, F22A, F23A, F24A, F19, F20, F21, F22, F23, F24
 with sigma for 1-2 distances of 0.01 and sigma for 1-3 distances of 0.01
 N8, C48, C49, N8A, C48A, C49A
 with sigma for 1-2 distances of 0.01 and sigma for 1-3 distances of 0.01
 F7, F7A, F8, F8A, F9, F9A, F10, F10A, F11, F11A, F12, F12A
 with sigma for 1-2 distances of 0.01 and sigma for 1-3 distances of 0.01
 F1A, F2A, F3A, F4A, F5A, F6A, F1, F2, F3, F4, F5, F6
 with sigma for 1-2 distances of 0.01 and sigma for 1-3 distances of 0.01
 P1A, P1
 with sigma for 1-2 distances of 0.01 and sigma for 1-3 distances of 0.01
4. Uiso/Uaniso restraints and constraints
P4A \\sim P4: within 1.7A with sigma of 0.01 and sigma for terminal atoms of
0.02
F19A \\sim F20A \\sim F21A \\sim F22A \\sim F23A \\sim F24A \\sim F19 \\sim F20
\\sim F21 \\sim F22 \\sim F23 \\sim F24: within 1.7A with sigma of 0.01 and
sigma for terminal atoms of 0.02
N8 \\sim C48 \\sim C49 \\sim N8A \\sim C48A \\sim C49A: within 1.7A with sigma
of 0.01 and sigma for terminal atoms of 0.02
F7 \\sim F7A \\sim F8 \\sim F8A \\sim F9 \\sim F9A \\sim F10 \\sim F10A \\sim
F11 \\sim F11A \\sim F12 \\sim F12A: within 1.7A with sigma of 0.01 and sigma
for terminal atoms of 0.02
F1A \\sim F2A \\sim F3A \\sim F4A \\sim F5A \\sim F6A \\sim F1 \\sim F2 \\sim
F3 \\sim F4 \\sim F5 \\sim F6: within 1.7A with sigma of 0.01 and sigma for
terminal atoms of 0.02
P1A \\sim P1: within 1.7A with sigma of 0.01 and sigma for terminal atoms of
0.02
5. Others
 Sof(F15A)=Sof(F16A)=Sof(F17A)=Sof(F18A)=1-FVAR(1)
 Sof(F15)=Sof(F16)=Sof(F17)=Sof(F18)=FVAR(1)
 Sof(P4A)=Sof(F19A)=Sof(F20A)=Sof(F21A)=Sof(F22A)=Sof(F23A)=Sof(F24A)=1-FVAR(2)
 Sof(P4)=Sof(F19)=Sof(F20)=Sof(F21)=Sof(F22)=Sof(F23)=Sof(F24)=FVAR(2)
 Sof(N8A)=Sof(C48A)=Sof(C49A)=Sof(H49D)=Sof(H49E)=Sof(H49F)=1-FVAR(3)
 Sof(N8)=Sof(C48)=Sof(C49)=Sof(H49A)=Sof(H49B)=Sof(H49C)=FVAR(3)
 Sof(F7A)=Sof(F8A)=Sof(F9A)=Sof(F10A)=Sof(F11A)=Sof(F12A)=1-FVAR(4)
 Sof(F7)=Sof(F8)=Sof(F9)=Sof(F10)=Sof(F11)=Sof(F12)=FVAR(4)
 Sof(P1A)=Sof(F1A)=Sof(F2A)=Sof(F3A)=Sof(F4A)=Sof(F5A)=Sof(F6A)=1-FVAR(5)
 Sof(P1)=Sof(F1)=Sof(F2)=Sof(F3)=Sof(F4)=Sof(F5)=Sof(F6)=FVAR(5)
6.a Secondary CH2 refined with riding coordinates:
 C14(H14A,H14B), C25(H25A,H25B), C32(H32A,H32B), C43(H43A,H43B)
6.b Me refined with riding coordinates:
 C49(H49A,H49B,H49C)
6.c Aromatic/amide H refined with riding coordinates:
 C4(H4), C5(H5), C9(H9), C11(H11), C15(H15), C16(H16), C18(H18), C19(H19),
 C21(H21), C22(H22), C23(H23), C24(H24), C27(H27), C28(H28), C30(H30), C31(H31),
  C33(H33), C34(H34), C36(H36), C37(H37), C39(H39), C40(H40), C41(H41), C42(H42)
6.d Idealised Me refined as rotating group:
 C45(H45A,H45B,H45C), C47(H47A,H47B,H47C), C49A(H49D,H49E,H49F)
6.e :
 C13(H13)
;
_olex2_date_sample_data_collection 2015-07-21
_olex2_date_sample_submission 2015-07-20
_olex2_submission_original_sample_id cx0526
_olex2_submission_special_instructions 'No special instructions were received'

loop_
_space_group_symop_operation_xyz
'x, y, z'
'-x+1/2, y+1/2, -z+1/2'
'-x, -y, -z'
'x-1/2, -y-1/2, z-1/2'

loop_
_atom_site_label
_atom_site_type_symbol
_atom_site_fract_x
_atom_site_fract_y
_atom_site_fract_z
_atom_site_U_iso_or_equiv
_atom_site_adp_type
_atom_site_occupancy
_atom_site_site_symmetry_order
_atom_site_calc_flag
_atom_site_refinement_flags_posn
_atom_site_refinement_flags_adp
_atom_site_refinement_flags_occupancy
_atom_site_disorder_assembly
_atom_site_disorder_group
O1 O 0.5869(3) 0.64036(8) 0.6473(3) 0.0536(8) Uani 1 1 d . . . . .
O2 O 0.5579(3) 0.53459(8) 0.5568(3) 0.0501(7) Uani 1 1 d . . . . .
O3 O 0.6960(5) 0.59432(8) 0.4717(4) 0.0743(12) Uani 1 1 d . . . . .
O4 O 0.9135(4) 0.59041(10) 0.5696(5) 0.1052(19) Uani 1 1 d . . . . .
N1 N 0.6045(4) 0.58660(10) 0.6159(4) 0.0576(10) Uani 1 1 d . . . . .
N2 N 0.2459(3) 0.52685(7) 0.3363(2) 0.0285(6) Uani 1 1 d . . . . .
N3 N 0.2613(3) 0.56957(7) -0.1453(2) 0.0322(6) Uani 1 1 d . . . . .
N4 N 0.3381(3) 0.71875(7) -0.0175(2) 0.0270(6) Uani 1 1 d . . . . .
N5 N 0.2985(3) 0.67748(7) 0.4593(2) 0.0277(6) Uani 1 1 d . . . . .
C1 C 0.5352(4) 0.61495(11) 0.6139(3) 0.0433(9) Uani 1 1 d . . . . .
C2 C 0.3894(3) 0.60676(8) 0.5612(3) 0.0285(7) Uani 1 1 d . . . . .
C3 C 0.2771(4) 0.62627(8) 0.5376(2) 0.0281(7) Uani 1 1 d . . . . .
C4 C 0.1530(4) 0.61130(9) 0.4929(3) 0.0310(7) Uani 1 1 d . . . . .
H4 H 0.0732 0.6235 0.4796 0.037 Uiso 1 1 calc R . . . .
C5 C 0.1432(4) 0.57861(9) 0.4672(3) 0.0311(7) Uani 1 1 d . . . . .
H5 H 0.0569 0.5691 0.4369 0.037 Uiso 1 1 calc R . . . .
C6 C 0.2572(3) 0.55970(8) 0.4850(2) 0.0270(6) Uani 1 1 d . . . . .
C7 C 0.3800(3) 0.57423(9) 0.5349(3) 0.0294(7) Uani 1 1 d . . . . .
C8 C 0.5197(4) 0.56137(11) 0.5681(3) 0.0428(9) Uani 1 1 d . . . . .
C9 C 0.7489(5) 0.58548(17) 0.6434(7) 0.085(2) Uani 1 1 d . . . . .
H9 H 0.8074 0.5817 0.7123 0.102 Uiso 1 1 calc R . . . .
C10 C 0.7976(6) 0.59027(13) 0.5627(7) 0.0761(19) Uani 1 1 d . . . . .
C11 C 0.7352(8) 0.60068(16) 0.3851(6) 0.083(2) Uani 1 1 d . . . . .
H11 H 0.8233 0.6002 0.3828 0.100 Uiso 1 1 calc R . . . .
C12 C 0.6149(8) 0.60772(13) 0.3045(6) 0.0744(17) Uani 1 1 d . . . . .
C13 C 0.5070(10) 0.61404(14) 0.2382(7) 0.112(3) Uani 1 1 d . . . . .
H13 H 0.4229 0.6190 0.1865 0.134 Uiso 1 1 calc R . . . .
C14 C 0.2445(4) 0.52554(8) 0.4437(3) 0.0303(7) Uani 1 1 d . . . . .
H14A H 0.3203 0.5123 0.4880 0.036 Uiso 1 1 calc R . . . .
H14B H 0.1596 0.5158 0.4435 0.036 Uiso 1 1 calc R . . . .
C15 C 0.3637(4) 0.52766(11) 0.3210(3) 0.0399(9) Uani 1 1 d . . . . .
H15 H 0.4450 0.5244 0.3779 0.048 Uiso 1 1 calc R . . . .
C16 C 0.3687(4) 0.53304(11) 0.2250(3) 0.0397(9) Uani 1 1 d . . . . .
H16 H 0.4528 0.5337 0.2155 0.048 Uiso 1 1 calc R . . . .
C17 C 0.2506(3) 0.53756(8) 0.1416(3) 0.0258(6) Uani 1 1 d . . . . .
C18 C 0.1313(4) 0.53501(13) 0.1593(3) 0.0466(11) Uani 1 1 d . . . . .
H18 H 0.0483 0.5368 0.1032 0.056 Uiso 1 1 calc R . . . .
C19 C 0.1311(4) 0.53000(12) 0.2571(3) 0.0447(10) Uani 1 1 d . . . . .
H19 H 0.0482 0.5288 0.2683 0.054 Uiso 1 1 calc R . . . .
C20 C 0.2532(3) 0.54649(8) 0.0386(3) 0.0261(6) Uani 1 1 d . . . . .
C21 C 0.3678(5) 0.54542(14) 0.0158(4) 0.0607(15) Uani 1 1 d . . . . .
H21 H 0.4474 0.5366 0.0644 0.073 Uiso 1 1 calc R . . . .
C22 C 0.3692(5) 0.55709(14) -0.0773(4) 0.0603(15) Uani 1 1 d . . . . .
H22 H 0.4498 0.5560 -0.0920 0.072 Uiso 1 1 calc R . . . .
C23 C 0.1474(5) 0.56914(15) -0.1286(4) 0.0647(16) Uani 1 1 d . . . . .
H23 H 0.0680 0.5767 -0.1808 0.078 Uiso 1 1 calc R . . . .
C24 C 0.1407(4) 0.55796(15) -0.0373(4) 0.0627(15) Uani 1 1 d . . . . .
H24 H 0.0573 0.5582 -0.0267 0.075 Uiso 1 1 calc R . . . .
C25 C 0.2688(5) 0.58562(9) -0.2403(3) 0.0377(9) Uani 1 1 d . . . . .
H25A H 0.1841 0.5820 -0.2993 0.045 Uiso 1 1 calc R . . . .
H25B H 0.3436 0.5764 -0.2580 0.045 Uiso 1 1 calc R . . . .
C26 C 0.2913(4) 0.62126(8) -0.2195(2) 0.0293(7) Uani 1 1 d . . . . .
C27 C 0.4182(4) 0.63318(9) -0.1670(3) 0.0347(8) Uani 1 1 d . . . . .
H27 H 0.4938 0.6193 -0.1497 0.042 Uiso 1 1 calc R . . . .
C28 C 0.4362(4) 0.66570(9) -0.1393(3) 0.0327(7) Uani 1 1 d . . . . .
H28 H 0.5236 0.6737 -0.1022 0.039 Uiso 1 1 calc R . . . .
C29 C 0.3256(3) 0.68630(8) -0.1661(2) 0.0271(6) Uani 1 1 d . . . . .
C30 C 0.1996(3) 0.67447(8) -0.2235(3) 0.0294(7) Uani 1 1 d . . . . .
H30 H 0.1245 0.6886 -0.2449 0.035 Uiso 1 1 calc R . . . .
C31 C 0.1822(4) 0.64231(8) -0.2501(3) 0.0299(7) Uani 1 1 d . . . . .
H31 H 0.0952 0.6345 -0.2896 0.036 Uiso 1 1 calc R . . . .
C32 C 0.3425(4) 0.72018(8) -0.1240(3) 0.0315(7) Uani 1 1 d . . . . .
H32A H 0.4295 0.7292 -0.1220 0.038 Uiso 1 1 calc R . . . .
H32B H 0.2695 0.7341 -0.1685 0.038 Uiso 1 1 calc R . . . .
C33 C 0.4500(4) 0.71445(12) 0.0623(3) 0.0423(10) Uani 1 1 d . . . . .
H33 H 0.5339 0.7153 0.0525 0.051 Uiso 1 1 calc R . . . .
C34 C 0.4478(4) 0.70872(12) 0.1600(3) 0.0410(9) Uani 1 1 d . . . . .
H34 H 0.5296 0.7056 0.2165 0.049 Uiso 1 1 calc R . . . .
C35 C 0.3263(3) 0.70755(8) 0.1755(2) 0.0240(6) Uani 1 1 d . . . . .
C36 C 0.2125(4) 0.71469(10) 0.0921(3) 0.0380(8) Uani 1 1 d . . . . .
H36 H 0.1279 0.7159 0.1006 0.046 Uiso 1 1 calc R . . . .
C37 C 0.2211(4) 0.72019(10) -0.0043(3) 0.0379(8) Uani 1 1 d . . . . .
H37 H 0.1420 0.7250 -0.0614 0.045 Uiso 1 1 calc R . . . .
C38 C 0.3186(3) 0.69883(7) 0.2771(3) 0.0243(6) Uani 1 1 d . . . . .
C39 C 0.4293(4) 0.69155(13) 0.3601(3) 0.0499(12) Uani 1 1 d . . . . .
H39 H 0.5160 0.6937 0.3556 0.060 Uiso 1 1 calc R . . . .
C40 C 0.4174(4) 0.68108(14) 0.4504(3) 0.0546(13) Uani 1 1 d . . . . .
H40 H 0.4962 0.6763 0.5077 0.066 Uiso 1 1 calc R . . . .
C41 C 0.1886(4) 0.68572(14) 0.3819(4) 0.0594(15) Uani 1 1 d . . . . .
H41 H 0.1038 0.6846 0.3902 0.071 Uiso 1 1 calc R . . . .
C42 C 0.1954(4) 0.69589(16) 0.2899(4) 0.0670(18) Uani 1 1 d . . . . .
H42 H 0.1151 0.7010 0.2343 0.080 Uiso 1 1 calc R . . . .
C43 C 0.2860(4) 0.66233(8) 0.5536(3) 0.0318(7) Uani 1 1 d . . . . .
H43A H 0.2043 0.6704 0.5643 0.038 Uiso 1 1 calc R . . . .
H43B H 0.3651 0.6678 0.6152 0.038 Uiso 1 1 calc R . . . .
P1 P 0.8430(4) 0.68977(9) 0.4747(2) 0.0318(5) Uani 0.713(6) 1 d . U P A 1
F1 F 0.9489(6) 0.66903(11) 0.5648(5) 0.087(2) Uani 0.713(6) 1 d . U P A 1
F2 F 0.7362(5) 0.71078(14) 0.3882(6) 0.0465(12) Uani 0.713(6) 1 d . U P A 1
F3 F 0.8764(5) 0.66790(9) 0.3942(4) 0.0618(14) Uani 0.713(6) 1 d . U P A 1
F4 F 0.7297(16) 0.6659(3) 0.4827(12) 0.048(2) Uani 0.713(6) 1 d . U P A 1
F5 F 0.8131(9) 0.71175(12) 0.5583(4) 0.080(2) Uani 0.713(6) 1 d . U P A 1
F6 F 0.9555(3) 0.71397(9) 0.4704(4) 0.0644(15) Uani 0.713(6) 1 d . U P A 1
P1A P 0.8310(8) 0.68964(19) 0.5062(8) 0.0438(18) Uani 0.287(6) 1 d . U P A 2
F1A F 0.8787(11) 0.6670(3) 0.6131(12) 0.079(4) Uani 0.287(6) 1 d D U P A 2
F2A F 0.7763(16) 0.7065(4) 0.4029(16) 0.067(4) Uani 0.287(6) 1 d D U P A 2
F3A F 0.718(4) 0.6632(7) 0.459(3) 0.042(5) Uani 0.287(6) 1 d D U P A 2
F4A F 0.7325(14) 0.7072(3) 0.5557(12) 0.067(3) Uani 0.287(6) 1 d D U P A 2
F5A F 0.9398(10) 0.7135(2) 0.5631(10) 0.067(3) Uani 0.287(6) 1 d D U P A 2
F6A F 0.9326(10) 0.6683(2) 0.4727(12) 0.057(3) Uani 0.287(6) 1 d D U P A 2
P2 P 0.82686(9) 0.73506(3) 0.09763(8) 0.0367(2) Uani 1 1 d D . . . .
F7 F 0.9455(3) 0.74300(11) 0.2037(3) 0.0804(14) Uani 0.853(4) 1 d D U P B 1
F7A F 0.9321(14) 0.7095(4) 0.1647(15) 0.098(7) Uani 0.147(4) 1 d D U P B 2
F8 F 0.7096(3) 0.72690(12) -0.0062(2) 0.0615(11) Uani 0.853(4) 1 d D U P B 1
F8A F 0.7170(12) 0.7593(3) 0.0223(13) 0.068(5) Uani 0.147(4) 1 d D U P B 2
F9 F 0.9048(3) 0.70306(7) 0.0908(3) 0.0560(9) Uani 0.853(4) 1 d D U P B 1
F9A F 0.9012(17) 0.7349(5) 0.0159(12) 0.066(5) Uani 0.147(4) 1 d D U P B 2
F10 F 0.7520(3) 0.71763(12) 0.1616(3) 0.0688(12) Uani 0.853(4) 1 d D U P B 1
F10A F 0.7328(13) 0.7061(3) 0.0367(14) 0.072(6) Uani 0.147(4) 1 d D U P B 2
F11 F 0.7553(4) 0.76753(10) 0.1068(4) 0.0862(14) Uani 0.853(4) 1 d D U P B 1
F11A F 0.7199(13) 0.7439(5) 0.1491(14) 0.063(5) Uani 0.147(4) 1 d D U P B 2
F12 F 0.9077(4) 0.75299(12) 0.0362(4) 0.0789(14) Uani 0.853(4) 1 d D U P B 1
F12A F 0.9135(14) 0.7654(4) 0.1501(14) 0.073(5) Uani 0.147(4) 1 d D U P B 2
P3 P 0.77019(9) 0.51104(2) 0.29581(7) 0.0297(2) Uani 1 1 d . . . . .
F13 F 0.8493(3) 0.49533(8) 0.2307(3) 0.0738(10) Uani 1 1 d . . . . .
F14 F 0.6905(3) 0.52689(8) 0.3611(2) 0.0640(8) Uani 1 1 d . . . . .
F15 F 0.7125(6) 0.47914(10) 0.3218(4) 0.0511(15) Uani 0.575(6) 1 d . . P C 1
F15A F 0.8309(8) 0.48003(16) 0.3631(6) 0.063(2) Uani 0.425(6) 1 d . . P C 2
F16 F 0.8937(5) 0.50958(18) 0.4062(4) 0.070(2) Uani 0.575(6) 1 d . . P C 1
F16A F 0.8909(6) 0.53213(17) 0.3494(6) 0.053(2) Uani 0.425(6) 1 d . . P C 2
F17 F 0.8348(5) 0.54471(10) 0.2746(5) 0.0482(14) Uani 0.575(6) 1 d . . P C 1
F17A F 0.6949(7) 0.53929(16) 0.2205(5) 0.052(2) Uani 0.425(6) 1 d . . P C 2
F18 F 0.6530(4) 0.51442(16) 0.1917(3) 0.0558(17) Uani 0.575(6) 1 d . . P C 1
F18A F 0.6379(7) 0.48804(18) 0.2336(8) 0.073(3) Uani 0.425(6) 1 d . . P C 2
P4 P 0.7338(6) 0.56000(14) -0.0766(5) 0.0613(11) Uani 0.608(6) 1 d . U P D 1
F19 F 0.8206(6) 0.54586(17) -0.1431(6) 0.093(2) Uani 0.608(6) 1 d . U P D 1
F20 F 0.6531(7) 0.5790(2) -0.0198(7) 0.090(2) Uani 0.608(6) 1 d . U P D 1
F21 F 0.6068(7) 0.5562(2) -0.1803(6) 0.091(2) Uani 0.608(6) 1 d . U P D 1
F22 F 0.7126(16) 0.5297(2) -0.0366(8) 0.145(4) Uani 0.608(6) 1 d . U P D 1
F23 F 0.8683(6) 0.5726(2) 0.0063(6) 0.123(3) Uani 0.608(6) 1 d . U P D 1
F24 F 0.7406(10) 0.59624(16) -0.1363(7) 0.112(3) Uani 0.608(6) 1 d . U P D 1
P4A P 0.7458(10) 0.5574(3) -0.1083(8) 0.081(2) Uani 0.392(6) 1 d . U P D 2
F19A F 0.7388(13) 0.5359(2) -0.2025(9) 0.098(3) Uani 0.392(6) 1 d D U P D 2
F20A F 0.7126(16) 0.5701(4) -0.0058(15) 0.147(6) Uani 0.392(6) 1 d D U P D 2
F21A F 0.6243(10) 0.5762(3) -0.1658(11) 0.092(3) Uani 0.392(6) 1 d D U P D 2
F22A F 0.6309(9) 0.5281(2) -0.0962(9) 0.076(3) Uani 0.392(6) 1 d D U P D 2
F23A F 0.8407(12) 0.5318(3) -0.0284(12) 0.136(5) Uani 0.392(6) 1 d D U P D 2
F24A F 0.8420(9) 0.5802(3) -0.1247(12) 0.120(4) Uani 0.392(6) 1 d D U P D 2
N6 N 0.4444(4) 0.77431(10) 0.3078(3) 0.0557(10) Uani 1 1 d . . . . .
C44 C 0.3382(5) 0.78200(11) 0.2828(4) 0.0490(10) Uani 1 1 d . . . . .
C45 C 0.1999(7) 0.7914(2) 0.2501(7) 0.098(2) Uani 1 1 d . . . . .
H45A H 0.1560 0.7868 0.1764 0.147 Uiso 1 1 calc GR . . . .
H45B H 0.1940 0.8145 0.2623 0.147 Uiso 1 1 calc GR . . . .
H45C H 0.1550 0.7793 0.2894 0.147 Uiso 1 1 calc GR . . . .
N7 N 0.2617(10) 0.63444(18) 0.0301(6) 0.116(2) Uani 1 1 d . . . . .
C46 C 0.1411(11) 0.64012(16) -0.0061(6) 0.085(2) Uani 1 1 d . . . . .
C47 C 0.0000(9) 0.64712(16) -0.0541(7) 0.096(2) Uani 1 1 d . . . . .
H47A H -0.0200 0.6528 -0.1267 0.144 Uiso 1 1 calc GR . . . .
H47B H -0.0236 0.6652 -0.0184 0.144 Uiso 1 1 calc GR . . . .
H47C H -0.0525 0.6282 -0.0499 0.144 Uiso 1 1 calc GR . . . .
N8 N 0.037(4) 0.6213(12) 0.210(4) 0.123(6) Uani 0.537(18) 1 d . U P E 1
C48 C -0.092(4) 0.6251(11) 0.184(3) 0.111(5) Uani 0.537(18) 1 d . U P E 1
C49 C -0.217(2) 0.6316(5) 0.1460(16) 0.113(5) Uani 0.537(18) 1 d . U P E 1
H49A H -0.2471 0.6313 0.0705 0.169 Uiso 0.537(18) 1 calc R . P E 1
H49B H -0.2334 0.6530 0.1692 0.169 Uiso 0.537(18) 1 calc R . P E 1
H49C H -0.2679 0.6155 0.1691 0.169 Uiso 0.537(18) 1 calc R . P E 1
N8A N 0.138(3) 0.6180(6) 0.2191(19) 0.149(6) Uani 0.463(18) 1 d . U P E 2
C48A C 0.006(6) 0.6185(17) 0.203(6) 0.119(6) Uani 0.463(18) 1 d . U P E 2
C49A C -0.124(4) 0.6228(13) 0.191(4) 0.114(6) Uani 0.463(18) 1 d . U P E 2
H49D H -0.1789 0.6227 0.1175 0.171 Uiso 0.463(18) 1 calc GR . P E 2
H49E H -0.1352 0.6435 0.2214 0.171 Uiso 0.463(18) 1 calc GR . P E 2
H49F H -0.1536 0.6054 0.2260 0.171 Uiso 0.463(18) 1 calc GR . P E 2

loop_
_atom_site_aniso_label
_atom_site_aniso_U_11
_atom_site_aniso_U_22
_atom_site_aniso_U_33
_atom_site_aniso_U_23
_atom_site_aniso_U_13
_atom_site_aniso_U_12
O1 0.0430(16) 0.060(2) 0.0558(19) -0.0071(16) 0.0150(15) -0.0144(15)
O2 0.0392(15) 0.0509(18) 0.063(2) 0.0017(15) 0.0219(15) 0.0127(13)
O3 0.099(3) 0.0393(18) 0.113(3) -0.022(2) 0.073(3) -0.0159(19)
O4 0.061(2) 0.053(2) 0.224(6) -0.024(3) 0.079(3) -0.0046(19)
N1 0.0335(18) 0.061(3) 0.076(3) -0.012(2) 0.0157(19) -0.0010(17)
N2 0.0358(15) 0.0259(14) 0.0304(14) 0.0001(11) 0.0198(12) -0.0002(11)
N3 0.0511(18) 0.0241(14) 0.0249(14) -0.0002(11) 0.0177(13) 0.0019(12)
N4 0.0338(14) 0.0256(13) 0.0249(14) -0.0012(10) 0.0146(11) -0.0045(11)
N5 0.0360(15) 0.0270(14) 0.0235(13) 0.0001(11) 0.0148(12) -0.0021(11)
C1 0.037(2) 0.049(2) 0.045(2) -0.0048(18) 0.0162(18) -0.0070(17)
C2 0.0302(16) 0.0339(17) 0.0248(16) 0.0016(13) 0.0141(13) -0.0018(13)
C3 0.0368(17) 0.0306(16) 0.0222(15) 0.0037(12) 0.0170(13) 0.0005(13)
C4 0.0321(17) 0.0323(17) 0.0309(17) 0.0002(13) 0.0142(14) 0.0021(13)
C5 0.0289(16) 0.0332(17) 0.0330(18) -0.0005(14) 0.0132(14) -0.0010(13)
C6 0.0325(16) 0.0320(16) 0.0228(15) 0.0032(12) 0.0173(13) 0.0010(13)
C7 0.0307(16) 0.0380(18) 0.0243(16) 0.0061(13) 0.0159(13) 0.0045(13)
C8 0.0344(19) 0.052(2) 0.045(2) 0.0006(18) 0.0172(17) 0.0048(17)
C9 0.030(2) 0.089(5) 0.128(6) -0.004(4) 0.017(3) -0.003(3)
C10 0.049(3) 0.045(3) 0.130(6) -0.014(3) 0.026(4) 0.001(2)
C11 0.096(5) 0.066(4) 0.109(5) -0.021(4) 0.063(5) -0.003(3)
C12 0.092(5) 0.038(3) 0.091(5) -0.014(3) 0.029(4) -0.007(3)
C13 0.136(7) 0.036(3) 0.125(7) -0.022(4) 0.001(6) -0.001(4)
C14 0.0407(18) 0.0286(16) 0.0288(17) 0.0030(13) 0.0212(15) 0.0001(14)
C15 0.0314(18) 0.063(3) 0.0306(18) 0.0098(17) 0.0172(15) 0.0178(17)
C16 0.0297(17) 0.060(2) 0.036(2) 0.0094(17) 0.0203(16) 0.0132(16)
C17 0.0286(15) 0.0260(15) 0.0260(16) -0.0014(12) 0.0136(13) -0.0013(12)
C18 0.0240(17) 0.086(3) 0.0301(19) -0.001(2) 0.0098(15) -0.0048(18)
C19 0.0264(17) 0.077(3) 0.036(2) -0.005(2) 0.0171(16) -0.0086(18)
C20 0.0311(16) 0.0222(14) 0.0274(16) -0.0014(12) 0.0133(13) 0.0002(12)
C21 0.049(2) 0.099(4) 0.048(3) 0.042(3) 0.034(2) 0.044(3)
C22 0.059(3) 0.086(4) 0.053(3) 0.035(3) 0.042(2) 0.041(3)
C23 0.037(2) 0.106(4) 0.041(2) 0.032(3) 0.0004(19) -0.010(2)
C24 0.031(2) 0.108(4) 0.045(3) 0.037(3) 0.0078(18) -0.004(2)
C25 0.069(3) 0.0280(17) 0.0202(16) 0.0032(13) 0.0210(17) 0.0037(16)
C26 0.0458(19) 0.0249(15) 0.0211(15) 0.0019(12) 0.0164(14) 0.0018(13)
C27 0.0349(18) 0.040(2) 0.0281(17) 0.0047(14) 0.0106(14) 0.0122(15)
C28 0.0289(16) 0.0402(19) 0.0278(17) 0.0017(14) 0.0087(14) 0.0007(14)
C29 0.0366(17) 0.0271(16) 0.0218(15) 0.0019(12) 0.0154(13) 0.0001(13)
C30 0.0309(16) 0.0307(17) 0.0295(17) 0.0018(13) 0.0146(14) 0.0035(13)
C31 0.0318(16) 0.0331(17) 0.0263(16) 0.0002(13) 0.0124(13) -0.0035(13)
C32 0.048(2) 0.0270(16) 0.0238(16) 0.0020(13) 0.0179(15) -0.0048(14)
C33 0.0278(17) 0.076(3) 0.0268(18) -0.0082(18) 0.0142(14) -0.0188(18)
C34 0.0232(16) 0.076(3) 0.0243(17) -0.0027(17) 0.0086(14) -0.0118(17)
C35 0.0232(14) 0.0255(15) 0.0250(15) 0.0001(12) 0.0105(12) 0.0008(11)
C36 0.0259(16) 0.058(2) 0.0332(19) 0.0098(17) 0.0138(15) 0.0098(15)
C37 0.0344(18) 0.050(2) 0.0293(18) 0.0083(16) 0.0107(15) 0.0104(16)
C38 0.0233(14) 0.0239(15) 0.0287(16) 0.0024(12) 0.0130(12) 0.0026(11)
C39 0.0248(17) 0.091(4) 0.032(2) 0.020(2) 0.0075(15) -0.0150(19)
C40 0.0295(19) 0.098(4) 0.030(2) 0.020(2) 0.0024(16) -0.020(2)
C41 0.038(2) 0.098(4) 0.057(3) 0.046(3) 0.034(2) 0.031(2)
C42 0.0292(19) 0.130(5) 0.051(3) 0.055(3) 0.0247(19) 0.033(2)
C43 0.046(2) 0.0312(17) 0.0245(16) -0.0001(13) 0.0209(15) -0.0043(14)
P1 0.0269(9) 0.0328(9) 0.0333(11) -0.0052(8) 0.0079(7) 0.0076(6)
F1 0.071(3) 0.048(2) 0.097(4) 0.008(3) -0.023(3) 0.013(2)
F2 0.024(2) 0.041(2) 0.065(3) 0.028(2) 0.005(2) 0.0076(19)
F3 0.087(3) 0.043(2) 0.083(3) -0.022(2) 0.063(3) -0.012(2)
F4 0.056(4) 0.033(3) 0.065(6) 0.008(2) 0.035(4) 0.009(3)
F5 0.159(7) 0.042(2) 0.054(3) -0.007(2) 0.055(4) 0.004(3)
F6 0.0291(17) 0.0352(19) 0.126(4) -0.016(2) 0.024(2) -0.0044(13)
P1A 0.025(2) 0.0195(19) 0.078(5) -0.006(3) 0.008(3) 0.0036(14)
F1A 0.037(5) 0.069(7) 0.105(10) 0.027(6) -0.007(6) 0.005(5)
F2A 0.065(9) 0.075(8) 0.077(10) 0.048(6) 0.047(8) 0.054(7)
F3A 0.036(7) 0.037(7) 0.068(14) -0.001(6) 0.037(9) -0.003(5)
F4A 0.069(8) 0.057(7) 0.071(7) 0.006(5) 0.018(7) 0.003(6)
F5A 0.041(5) 0.035(5) 0.106(8) -0.011(5) 0.002(6) 0.005(4)
F6A 0.055(6) 0.035(4) 0.100(8) -0.017(5) 0.052(6) 0.002(4)
P2 0.0257(4) 0.0414(5) 0.0423(6) -0.0017(4) 0.0110(4) 0.0012(4)
F7 0.0417(18) 0.102(3) 0.076(3) -0.045(2) -0.0053(17) 0.0043(19)
F7A 0.048(9) 0.109(12) 0.104(12) 0.000(12) -0.012(10) 0.002(10)
F8 0.0276(14) 0.126(4) 0.0288(15) -0.0043(17) 0.0077(11) -0.0049(18)
F8A 0.058(9) 0.067(10) 0.080(10) 0.022(9) 0.028(8) 0.007(8)
F9 0.0364(16) 0.0510(18) 0.080(2) -0.0151(16) 0.0195(16) 0.0038(13)
F9A 0.045(8) 0.072(11) 0.099(11) -0.019(10) 0.049(8) -0.023(9)
F10 0.0310(15) 0.131(4) 0.0473(18) 0.042(2) 0.0177(14) 0.0076(18)
F10A 0.043(9) 0.061(11) 0.108(14) -0.012(11) 0.021(10) 0.004(9)
F11 0.071(3) 0.071(3) 0.114(4) -0.007(2) 0.028(3) 0.029(2)
F11A 0.033(8) 0.119(12) 0.036(8) 0.001(9) 0.012(6) -0.018(9)
F12 0.049(2) 0.082(3) 0.111(3) 0.041(3) 0.035(2) -0.001(2)
F12A 0.043(8) 0.084(10) 0.104(10) -0.011(9) 0.040(7) -0.026(7)
P3 0.0284(4) 0.0290(4) 0.0349(5) -0.0023(3) 0.0154(4) -0.0028(3)
F13 0.0630(18) 0.0685(19) 0.114(3) -0.0466(18) 0.0617(19) -0.0206(15)
F14 0.0505(15) 0.089(2) 0.0684(18) -0.0292(16) 0.0402(14) -0.0091(14)
F15 0.068(4) 0.034(2) 0.063(3) -0.002(2) 0.038(3) -0.014(2)
F15A 0.075(6) 0.045(4) 0.080(5) 0.016(3) 0.040(4) 0.024(4)
F16 0.038(2) 0.121(6) 0.041(3) 0.006(3) 0.003(2) -0.011(3)
F16A 0.031(3) 0.053(4) 0.078(6) -0.034(4) 0.025(3) -0.017(3)
F17 0.053(3) 0.034(2) 0.073(4) -0.001(2) 0.040(3) -0.0094(19)
F17A 0.070(5) 0.047(4) 0.040(3) 0.005(3) 0.021(3) 0.017(3)
F18 0.034(2) 0.100(5) 0.032(2) 0.005(2) 0.0100(18) -0.007(2)
F18A 0.042(4) 0.056(5) 0.123(8) -0.041(5) 0.034(4) -0.018(3)
P4 0.0415(13) 0.0643(18) 0.084(3) -0.0095(19) 0.0289(18) 0.0065(12)
F19 0.039(3) 0.089(4) 0.133(6) -0.048(4) 0.011(3) 0.024(3)
F20 0.060(4) 0.102(5) 0.102(5) -0.029(4) 0.018(4) 0.020(3)
F21 0.062(3) 0.123(6) 0.092(4) -0.027(5) 0.034(3) -0.015(4)
F22 0.235(11) 0.059(4) 0.130(7) -0.004(5) 0.049(8) -0.007(7)
F23 0.051(3) 0.151(7) 0.131(6) -0.079(5) -0.013(4) 0.034(4)
F24 0.122(6) 0.062(4) 0.160(7) 0.001(4) 0.062(5) 0.003(4)
P4A 0.048(3) 0.104(4) 0.082(5) -0.014(4) 0.012(3) 0.023(3)
F19A 0.119(9) 0.057(5) 0.132(9) -0.003(6) 0.061(7) 0.012(6)
F20A 0.138(11) 0.130(10) 0.133(9) -0.076(8) -0.001(10) 0.018(9)
F21A 0.093(7) 0.076(6) 0.131(8) 0.035(6) 0.070(6) 0.057(6)
F22A 0.053(5) 0.060(5) 0.132(8) -0.033(6) 0.052(5) -0.004(4)
F23A 0.096(7) 0.068(6) 0.163(9) -0.017(6) -0.054(8) 0.008(6)
F24A 0.061(6) 0.089(7) 0.177(10) 0.023(7) 0.003(6) -0.021(5)
N6 0.048(2) 0.053(2) 0.055(2) -0.0011(19) 0.0046(18) -0.0105(18)
C44 0.051(3) 0.042(2) 0.052(3) 0.0060(19) 0.016(2) -0.0049(19)
C45 0.069(4) 0.108(6) 0.121(6) 0.030(5) 0.040(4) 0.038(4)
N7 0.152(7) 0.099(5) 0.090(5) 0.005(4) 0.034(5) 0.024(5)
C46 0.131(7) 0.056(4) 0.074(4) 0.001(3) 0.044(5) 0.000(4)
C47 0.139(7) 0.054(4) 0.118(6) -0.003(4) 0.074(6) -0.010(4)
N8 0.161(14) 0.107(9) 0.124(9) -0.011(8) 0.079(13) -0.020(13)
C48 0.160(13) 0.089(8) 0.109(8) -0.020(7) 0.077(12) -0.029(11)
C49 0.158(13) 0.089(10) 0.119(11) -0.019(8) 0.084(11) -0.034(10)
N8A 0.164(14) 0.140(12) 0.158(12) -0.009(10) 0.078(13) -0.015(13)
C48A 0.164(14) 0.098(9) 0.117(8) -0.019(7) 0.077(12) -0.026(12)
C49A 0.165(14) 0.090(10) 0.109(10) -0.034(8) 0.075(12) -0.020(12)

loop_
_atom_type_symbol
_atom_type_description
_atom_type_scat_dispersion_real
_atom_type_scat_dispersion_imag
_atom_type_scat_source
C C 0.0033 0.0016 'International Tables Vol C Tables 4.2.6.8 and 6.1.1.4'
H H 0.0000 0.0000 'International Tables Vol C Tables 4.2.6.8 and 6.1.1.4'
F F 0.0171 0.0103 'International Tables Vol C Tables 4.2.6.8 and 6.1.1.4'
N N 0.0061 0.0033 'International Tables Vol C Tables 4.2.6.8 and 6.1.1.4'
O O 0.0106 0.0060 'International Tables Vol C Tables 4.2.6.8 and 6.1.1.4'
P P 0.1023 0.0942 'International Tables Vol C Tables 4.2.6.8 and 6.1.1.4'

loop_
_geom_angle_atom_site_label_1
_geom_angle_atom_site_label_2
_geom_angle_atom_site_label_3
_geom_angle
C10 O3 C11 115.6(6)
C1 N1 C8 112.4(4)
C1 N1 C9 122.7(4)
C8 N1 C9 123.5(4)
C15 N2 C14 119.8(3)
C19 N2 C14 119.7(3)
C19 N2 C15 120.3(3)
C22 N3 C23 119.9(3)
C22 N3 C25 120.1(3)
C23 N3 C25 120.0(4)
C33 N4 C32 119.8(3)
C33 N4 C37 120.4(3)
C37 N4 C32 119.7(3)
C40 N5 C43 120.9(3)
C41 N5 C40 119.8(3)
C41 N5 C43 119.3(3)
O1 C1 N1 124.8(4)
O1 C1 C2 129.7(4)
N1 C1 C2 105.5(3)
C3 C2 C1 129.7(3)
C3 C2 C7 122.0(3)
C7 C2 C1 108.2(3)
C2 C3 C4 116.5(3)
C2 C3 C43 122.8(3)
C4 C3 C43 120.6(3)
C3 C4 H4 119.3
C3 C4 C5 121.4(3)
C5 C4 H4 119.3
C4 C5 H5 119.3
C6 C5 C4 121.5(3)
C6 C5 H5 119.3
C5 C6 C14 120.4(3)
C7 C6 C5 116.9(3)
C7 C6 C14 122.6(3)
C2 C7 C8 107.2(3)
C6 C7 C2 121.5(3)
C6 C7 C8 131.3(3)
O2 C8 N1 124.3(4)
O2 C8 C7 129.2(4)
N1 C8 C7 106.6(4)
N1 C9 H9 121.8
C10 C9 N1 116.3(6)
C10 C9 H9 121.8
O3 C10 C9 111.2(5)
O4 C10 O3 122.2(8)
O4 C10 C9 126.5(8)
O3 C11 H11 127.7
C12 C11 O3 104.7(6)
C12 C11 H11 127.7
C13 C12 C11 176.5(8)
C12 C13 H13 180.0
N2 C14 C6 108.1(3)
N2 C14 H14A 110.1
N2 C14 H14B 110.1
C6 C14 H14A 110.1
C6 C14 H14B 110.1
H14A C14 H14B 108.4
N2 C15 H15 119.4
N2 C15 C16 121.1(4)
C16 C15 H15 119.4
C15 C16 H16 120.1
C15 C16 C17 119.8(3)
C17 C16 H16 120.1
C16 C17 C20 121.0(3)
C18 C17 C16 117.4(3)
C18 C17 C20 121.5(3)
C17 C18 H18 119.6
C19 C18 C17 120.7(4)
C19 C18 H18 119.6
N2 C19 C18 120.5(3)
N2 C19 H19 119.7
C18 C19 H19 119.7
C21 C20 C17 122.5(3)
C21 C20 C24 116.3(4)
C24 C20 C17 121.2(3)
C20 C21 H21 119.6
C20 C21 C22 120.7(4)
C22 C21 H21 119.6
N3 C22 C21 120.9(4)
N3 C22 H22 119.5
C21 C22 H22 119.5
N3 C23 H23 119.3
N3 C23 C24 121.3(4)
C24 C23 H23 119.3
C20 C24 C23 120.6(4)
C20 C24 H24 119.7
C23 C24 H24 119.7
N3 C25 H25A 109.9
N3 C25 H25B 109.9
N3 C25 C26 108.8(3)
H25A C25 H25B 108.3
C26 C25 H25A 109.9
C26 C25 H25B 109.9
C27 C26 C25 120.8(3)
C27 C26 C31 119.3(3)
C31 C26 C25 119.9(3)
C26 C27 H27 119.8
C26 C27 C28 120.3(3)
C28 C27 H27 119.8
C27 C28 H28 120.0
C29 C28 C27 119.9(3)
C29 C28 H28 120.0
C28 C29 C32 119.7(3)
C30 C29 C28 119.3(3)
C30 C29 C32 120.8(3)
C29 C30 H30 119.7
C31 C30 C29 120.5(3)
C31 C30 H30 119.7
C26 C31 H31 119.8
C30 C31 C26 120.5(3)
C30 C31 H31 119.8
N4 C32 C29 107.7(3)
N4 C32 H32A 110.2
N4 C32 H32B 110.2
C29 C32 H32A 110.2
C29 C32 H32B 110.2
H32A C32 H32B 108.5
N4 C33 H33 119.3
N4 C33 C34 121.4(3)
C34 C33 H33 119.3
C33 C34 H34 120.0
C33 C34 C35 119.9(3)
C35 C34 H34 120.0
C34 C35 C38 121.6(3)
C36 C35 C34 117.0(3)
C36 C35 C38 121.4(3)
C35 C36 H36 119.9
C35 C36 C37 120.3(3)
C37 C36 H36 119.9
N4 C37 C36 120.7(3)
N4 C37 H37 119.6
C36 C37 H37 119.6
C39 C38 C35 122.3(3)
C39 C38 C42 116.5(3)
C42 C38 C35 121.0(3)
C38 C39 H39 119.7
C38 C39 C40 120.7(3)
C40 C39 H39 119.7
N5 C40 C39 121.5(4)
N5 C40 H40 119.3
C39 C40 H40 119.3
N5 C41 H41 119.6
N5 C41 C42 120.7(4)
C42 C41 H41 119.6
C38 C42 H42 119.6
C41 C42 C38 120.7(4)
C41 C42 H42 119.6
N5 C43 C3 108.0(3)
N5 C43 H43A 110.1
N5 C43 H43B 110.1
C3 C43 H43A 110.1
C3 C43 H43B 110.1
H43A C43 H43B 108.4
F2 P1 F1 178.1(4)
F2 P1 F4 92.2(7)
F2 P1 F5 87.7(4)
F3 P1 F1 88.2(4)
F3 P1 F2 93.6(4)
F3 P1 F4 93.2(4)
F3 P1 F5 178.5(5)
F3 P1 F6 88.6(3)
F4 P1 F1 87.2(7)
F5 P1 F1 90.5(4)
F5 P1 F4 87.5(4)
F6 P1 F1 92.2(3)
F6 P1 F2 88.3(3)
F6 P1 F4 178.1(5)
F6 P1 F5 90.7(4)
F2A P1A F1A 172.6(11)
F2A P1A F3A 87.1(19)
F2A P1A F4A 95.9(9)
F2A P1A F5A 98.9(11)
F2A P1A F6A 93.2(8)
F3A P1A F1A 85.6(17)
F3A P1A F4A 88.5(10)
F4A P1A F1A 85.3(8)
F5A P1A F1A 88.4(7)
F5A P1A F3A 173.5(17)
F5A P1A F4A 88.5(8)
F5A P1A F6A 92.5(8)
F6A P1A F1A 85.5(8)
F6A P1A F3A 89.5(11)
F6A P1A F4A 170.6(9)
F7A P2 F8A 175.8(9)
F7A P2 F9A 89.3(5)
F7A P2 F10A 89.1(5)
F7A P2 F11A 111.3(11)
F8 P2 F7 179.4(3)
F8 P2 F9 91.5(2)
F8 P2 F11 90.5(2)
F8 P2 F12 90.9(2)
F9 P2 F7 88.2(2)
F9 P2 F12 88.1(2)
F9A P2 F8A 88.4(5)
F9A P2 F10A 89.9(10)
F10 P2 F7 88.3(2)
F10 P2 F8 91.15(19)
F10 P2 F9 91.6(2)
F10 P2 F11 89.6(3)
F10 P2 F12 177.9(2)
F10A P2 F8A 87.4(4)
F11 P2 F7 89.8(2)
F11 P2 F9 177.6(2)
F11 P2 F12 90.6(3)
F11A P2 F8A 71.0(10)
F11A P2 F9A 159.3(10)
F11A P2 F10A 89.9(5)
F12 P2 F7 89.7(3)
F12A P2 F7A 95.2(9)
F12A P2 F8A 88.2(5)
F12A P2 F9A 88.5(10)
F12A P2 F10A 175.4(7)
F12A P2 F11A 90.1(5)
F13 P3 F14 179.8(2)
F13 P3 F15A 79.1(3)
F13 P3 F16 96.0(3)
F13 P3 F17 84.71(19)
F13 P3 F17A 100.2(3)
F13 P3 F18A 89.5(3)
F14 P3 F15A 101.0(3)
F14 P3 F16 84.1(2)
F14 P3 F17 95.2(2)
F14 P3 F17A 79.6(3)
F14 P3 F18A 90.5(3)
F15 P3 F13 96.5(2)
F15 P3 F14 83.6(2)
F15 P3 F16 90.3(3)
F15 P3 F17 177.2(3)
F15A P3 F18A 86.0(5)
F16 P3 F17 87.1(3)
F16A P3 F13 89.3(2)
F16A P3 F14 90.7(2)
F16A P3 F15A 94.9(5)
F16A P3 F17A 92.1(4)
F16A P3 F18A 178.3(5)
F17A P3 F15A 173.0(4)
F17A P3 F18A 87.0(5)
F18 P3 F13 85.5(2)
F18 P3 F14 94.4(2)
F18 P3 F15 92.3(3)
F18 P3 F16 176.9(4)
F18 P3 F17 90.3(3)
F19 P4 F24 85.2(5)
F20 P4 F19 170.8(6)
F20 P4 F21 93.5(5)
F20 P4 F23 89.2(5)
F20 P4 F24 85.7(5)
F21 P4 F19 85.7(4)
F21 P4 F24 79.7(5)
F22 P4 F19 95.8(7)
F22 P4 F20 93.4(7)
F22 P4 F21 93.6(7)
F22 P4 F23 103.8(8)
F22 P4 F24 173.1(8)
F23 P4 F19 88.9(4)
F23 P4 F21 162.3(7)
F23 P4 F24 83.0(6)
F19A P4A F20A 158.7(12)
F19A P4A F22A 81.7(7)
F19A P4A F23A 91.7(8)
F20A P4A F22A 77.1(9)
F21A P4A F19A 94.5(9)
F21A P4A F20A 83.3(8)
F21A P4A F22A 85.0(7)
F21A P4A F23A 159.5(11)
F23A P4A F20A 83.9(9)
F23A P4A F22A 76.5(8)
F24A P4A F19A 94.0(9)
F24A P4A F20A 107.3(12)
F24A P4A F21A 95.7(9)
F24A P4A F22A 175.6(9)
F24A P4A F23A 103.4(9)
N6 C44 C45 179.0(6)
C44 C45 H45A 109.5
C44 C45 H45B 109.5
C44 C45 H45C 109.5
H45A C45 H45B 109.5
H45A C45 H45C 109.5
H45B C45 H45C 109.5
N7 C46 C47 176.8(8)
C46 C47 H47A 109.5
C46 C47 H47B 109.5
C46 C47 H47C 109.5
H47A C47 H47B 109.5
H47A C47 H47C 109.5
H47B C47 H47C 109.5
C49 C48 N8 170(3)
C48 C49 H49A 109.5
C48 C49 H49B 109.5
C48 C49 H49C 109.5
H49A C49 H49B 109.5
H49A C49 H49C 109.5
H49B C49 H49C 109.5
N8A C48A C49A 173(5)
C48A C49A H49D 109.5
C48A C49A H49E 109.5
C48A C49A H49F 109.5
H49D C49A H49E 109.5
H49D C49A H49F 109.5
H49E C49A H49F 109.5

loop_
_geom_bond_atom_site_label_1
_geom_bond_atom_site_label_2
_geom_bond_distance
O1 C1 1.205(5)
O2 C8 1.215(5)
O3 C10 1.349(8)
O3 C11 1.427(8)
O4 C10 1.203(7)
N1 C1 1.386(6)
N1 C8 1.389(6)
N1 C9 1.446(6)
N2 C14 1.494(4)
N2 C15 1.344(4)
N2 C19 1.328(5)
N3 C22 1.308(5)
N3 C23 1.312(6)
N3 C25 1.503(4)
N4 C32 1.494(4)
N4 C33 1.319(5)
N4 C37 1.322(5)
N5 C40 1.322(5)
N5 C41 1.321(5)
N5 C43 1.498(4)
C1 C2 1.501(5)
C2 C3 1.384(5)
C2 C7 1.395(5)
C3 C4 1.392(5)
C3 C43 1.513(5)
C4 H4 0.9500
C4 C5 1.399(5)
C5 H5 0.9500
C5 C6 1.392(5)
C6 C7 1.383(5)
C6 C14 1.519(5)
C7 C8 1.491(5)
C9 H9 0.9500
C9 C10 1.404(10)
C11 H11 0.9500
C11 C12 1.399(10)
C12 C13 1.218(10)
C13 H13 0.9500
C14 H14A 0.9900
C14 H14B 0.9900
C15 H15 0.9500
C15 C16 1.369(5)
C16 H16 0.9500
C16 C17 1.386(5)
C17 C18 1.381(5)
C17 C20 1.483(4)
C18 H18 0.9500
C18 C19 1.371(5)
C19 H19 0.9500
C20 C21 1.365(5)
C20 C24 1.369(5)
C21 H21 0.9500
C21 C22 1.384(6)
C22 H22 0.9500
C23 H23 0.9500
C23 C24 1.373(6)
C24 H24 0.9500
C25 H25A 0.9900
C25 H25B 0.9900
C25 C26 1.512(5)
C26 C27 1.379(5)
C26 C31 1.395(5)
C27 H27 0.9500
C27 C28 1.400(5)
C28 H28 0.9500
C28 C29 1.396(5)
C29 C30 1.384(5)
C29 C32 1.511(5)
C30 H30 0.9500
C30 C31 1.382(5)
C31 H31 0.9500
C32 H32A 0.9900
C32 H32B 0.9900
C33 H33 0.9500
C33 C34 1.383(5)
C34 H34 0.9500
C34 C35 1.385(5)
C35 C36 1.377(5)
C35 C38 1.483(4)
C36 H36 0.9500
C36 C37 1.390(5)
C37 H37 0.9500
C38 C39 1.357(5)
C38 C42 1.390(5)
C39 H39 0.9500
C39 C40 1.373(5)
C40 H40 0.9500
C41 H41 0.9500
C41 C42 1.369(5)
C42 H42 0.9500
C43 H43A 0.9900
C43 H43B 0.9900
P1 F1 1.604(6)
P1 F2 1.590(6)
P1 F3 1.575(5)
P1 F4 1.596(15)
P1 F5 1.594(5)
P1 F6 1.582(5)
P1A F1A 1.674(14)
P1A F2A 1.512(19)
P1A F3A 1.59(3)
P1A F4A 1.616(17)
P1A F5A 1.517(12)
P1A F6A 1.589(11)
P2 F7 1.596(3)
P2 F7A 1.584(7)
P2 F8 1.571(3)
P2 F8A 1.615(7)
P2 F9 1.588(3)
P2 F9A 1.595(7)
P2 F10 1.564(3)
P2 F10A 1.602(7)
P2 F11 1.577(3)
P2 F11A 1.586(7)
P2 F12 1.594(3)
P2 F12A 1.581(7)
P3 F13 1.577(3)
P3 F14 1.586(3)
P3 F15 1.556(4)
P3 F15A 1.588(6)
P3 F16 1.626(5)
P3 F16A 1.515(5)
P3 F17 1.632(4)
P3 F17A 1.587(6)
P3 F18 1.543(4)
P3 F18A 1.667(7)
P4 F19 1.628(7)
P4 F20 1.568(8)
P4 F21 1.593(10)
P4 F22 1.426(12)
P4 F23 1.573(8)
P4 F24 1.733(10)
P4A F19A 1.562(14)
P4A F20A 1.666(19)
P4A F21A 1.479(13)
P4A F22A 1.775(15)
P4A F23A 1.608(17)
P4A F24A 1.472(15)
N6 C44 1.106(6)
C44 C45 1.432(8)
C45 H45A 0.9800
C45 H45B 0.9800
C45 H45C 0.9800
N7 C46 1.225(11)
C46 C47 1.440(12)
C47 H47A 0.9800
C47 H47B 0.9800
C47 H47C 0.9800
N8 C48 1.30(4)
C48 C49 1.28(4)
C49 H49A 0.9800
C49 H49B 0.9800
C49 H49C 0.9800
N8A C48A 1.34(7)
C48A C49A 1.35(6)
C49A H49D 0.9800
C49A H49E 0.9800
C49A H49F 0.9800

loop_
_geom_torsion_atom_site_label_1
_geom_torsion_atom_site_label_2
_geom_torsion_atom_site_label_3
_geom_torsion_atom_site_label_4
_geom_torsion
O1 C1 C2 C3 0.0(7)
O1 C1 C2 C7 178.9(4)
N1 C1 C2 C3 -178.9(4)
N1 C1 C2 C7 0.0(4)
N1 C9 C10 O3 -1.6(8)
N1 C9 C10 O4 179.6(5)
N2 C15 C16 C17 -0.4(7)
N3 C23 C24 C20 -0.9(10)
N3 C25 C26 C27 81.5(4)
N3 C25 C26 C31 -96.1(4)
N4 C33 C34 C35 -0.3(7)
N5 C41 C42 C38 -2.2(9)
C1 N1 C8 O2 176.9(4)
C1 N1 C8 C7 -2.4(5)
C1 N1 C9 C10 -87.5(7)
C1 C2 C3 C4 -176.7(4)
C1 C2 C3 C43 6.5(5)
C1 C2 C7 C6 -179.9(3)
C1 C2 C7 C8 -1.3(4)
C2 C3 C4 C5 -4.0(5)
C2 C3 C43 N5 86.3(4)
C2 C7 C8 O2 -177.0(4)
C2 C7 C8 N1 2.2(4)
C3 C2 C7 C6 -0.9(5)
C3 C2 C7 C8 177.7(3)
C3 C4 C5 C6 -0.1(5)
C4 C3 C43 N5 -90.5(4)
C4 C5 C6 C7 3.8(5)
C4 C5 C6 C14 -171.9(3)
C5 C6 C7 C2 -3.3(5)
C5 C6 C7 C8 178.5(4)
C5 C6 C14 N2 87.4(4)
C6 C7 C8 O2 1.4(7)
C6 C7 C8 N1 -179.4(4)
C7 C2 C3 C4 4.6(5)
C7 C2 C3 C43 -172.3(3)
C7 C6 C14 N2 -88.1(4)
C8 N1 C1 O1 -177.4(4)
C8 N1 C1 C2 1.5(5)
C8 N1 C9 C10 78.0(8)
C9 N1 C1 O1 -10.5(8)
C9 N1 C1 C2 168.5(5)
C9 N1 C8 O2 10.1(8)
C9 N1 C8 C7 -169.2(5)
C10 O3 C11 C12 -173.1(4)
C11 O3 C10 O4 -3.6(7)
C11 O3 C10 C9 177.6(5)
C14 N2 C15 C16 -171.5(4)
C14 N2 C19 C18 172.4(4)
C14 C6 C7 C2 172.3(3)
C14 C6 C7 C8 -5.9(6)
C15 N2 C14 C6 84.3(4)
C15 N2 C19 C18 -1.8(7)
C15 C16 C17 C18 -2.7(6)
C15 C16 C17 C20 174.1(4)
C16 C17 C18 C19 3.6(7)
C16 C17 C20 C21 11.3(6)
C16 C17 C20 C24 -165.2(4)
C17 C18 C19 N2 -1.4(7)
C17 C20 C21 C22 -173.2(5)
C17 C20 C24 C23 173.5(5)
C18 C17 C20 C21 -171.9(5)
C18 C17 C20 C24 11.6(6)
C19 N2 C14 C6 -89.9(4)
C19 N2 C15 C16 2.7(6)
C20 C17 C18 C19 -173.2(4)
C20 C21 C22 N3 0.4(9)
C21 C20 C24 C23 -3.2(8)
C22 N3 C23 C24 4.9(9)
C22 N3 C25 C26 -93.5(5)
C23 N3 C22 C21 -4.6(8)
C23 N3 C25 C26 83.9(5)
C24 C20 C21 C22 3.4(8)
C25 N3 C22 C21 172.8(5)
C25 N3 C23 C24 -172.5(5)
C25 C26 C27 C28 -173.7(3)
C25 C26 C31 C30 174.2(3)
C26 C27 C28 C29 -1.0(5)
C27 C26 C31 C30 -3.5(5)
C27 C28 C29 C30 -2.5(5)
C27 C28 C29 C32 171.8(3)
C28 C29 C30 C31 3.0(5)
C28 C29 C32 N4 -81.8(4)
C29 C30 C31 C26 0.0(5)
C30 C29 C32 N4 92.4(4)
C31 C26 C27 C28 3.9(5)
C32 N4 C33 C34 -171.3(4)
C32 N4 C37 C36 171.5(4)
C32 C29 C30 C31 -171.3(3)
C33 N4 C32 C29 89.7(4)
C33 N4 C37 C36 -5.1(6)
C33 C34 C35 C36 -4.8(6)
C33 C34 C35 C38 174.9(4)
C34 C35 C36 C37 5.0(6)
C34 C35 C38 C39 0.0(6)
C34 C35 C38 C42 -176.2(5)
C35 C36 C37 N4 -0.2(6)
C35 C38 C39 C40 -174.7(4)
C35 C38 C42 C41 175.5(5)
C36 C35 C38 C39 179.7(4)
C36 C35 C38 C42 3.5(6)
C37 N4 C32 C29 -86.9(4)
C37 N4 C33 C34 5.3(6)
C38 C35 C36 C37 -174.6(4)
C38 C39 C40 N5 0.6(8)
C39 C38 C42 C41 -0.9(8)
C40 N5 C41 C42 4.5(8)
C40 N5 C43 C3 -86.6(5)
C41 N5 C40 C39 -3.7(8)
C41 N5 C43 C3 89.7(5)
C42 C38 C39 C40 1.6(7)
C43 N5 C40 C39 172.6(4)
C43 N5 C41 C42 -171.9(5)
C43 C3 C4 C5 172.9(3)
